data_2201601
loop_
_publ_author_name
'Wendy A. Loughlin'
'Michelle A. McCleary'
'Peter C. Healy'

_publ_section_title
;
 2-[2'-(Phenylsulfonyl)ethyl]cyclopentanone
;
_journal_issue 12
_journal_name_full 'Acta Crystallographica Section E'
_journal_page_first o1418
_journal_page_last o1420
_journal_paper_doi 10.1107/S1600536802021335
_journal_volume 58
_journal_year 2002
_chemical_formula_iupac 'C13 H16 O3 S'
_chemical_formula_moiety 'C13 H16 O3 S'
_chemical_formula_sum 'C13 H16 O3 S'
_chemical_formula_weight 252.33
_chemical_name_systematic
;
2-[2-(Phenylsulfonyl)ethyl]cyclopentanone
;
_space_group_IT_number 14
_symmetry_cell_setting monoclinic
_symmetry_space_group_name_Hall '-P 2yn'
_symmetry_space_group_name_H-M 'P 1 21/n 1'
_atom_sites_solution_hydrogens geom
_atom_sites_solution_primary direct
_atom_sites_solution_secondary difmap
_cell_angle_alpha 90
_cell_angle_beta 110.293(14)
_cell_angle_gamma 90
_cell_formula_units_Z 4
_cell_length_a 11.986(2)
_cell_length_b 12.387(6)
_cell_length_c 9.2183(13)
_cell_measurement_reflns_used 25
_cell_measurement_temperature 295
_cell_measurement_theta_max 17.3
_cell_measurement_theta_min 12.8
_cell_volume 1283.7(7)
_computing_cell_refinement 'MSC/AFC7 Diffractometer Control Software'
_computing_data_collection
;
MSC/AFC7 Diffractometer Control Software
(Molecular Structure Corporation, 1999)
;
_computing_data_reduction 'TEXSAN for Windows (Molecular Structure Corporation, 1997-2001)'
_computing_molecular_graphics 'PLATON (Spek, 1980-2001) and ORTEP-3 (Farrugia, 1997)'
_computing_publication_material 'TEXSAN for Windows and PLATON'
_computing_structure_refinement 'TEXSAN for Windows and SHELXL97 (Sheldrick, 1997)'
_computing_structure_solution 'TEXSAN for Windows'
_diffrn_ambient_temperature 295
_diffrn_measured_fraction_theta_full 0.999
_diffrn_measured_fraction_theta_max 0.999
_diffrn_measurement_device 'Rigaku AFC-7R'
_diffrn_measurement_method \w-2\q
_diffrn_radiation_monochromator graphite
_diffrn_radiation_source 'Rigaku rotating anode'
_diffrn_radiation_type MoKa
_diffrn_radiation_wavelength 0.71069
_diffrn_reflns_av_R_equivalents 0.0411
_diffrn_reflns_av_sigmaI/netI 0.0367
_diffrn_reflns_limit_h_max 15
_diffrn_reflns_limit_h_min -5
_diffrn_reflns_limit_k_max 16
_diffrn_reflns_limit_k_min 0
_diffrn_reflns_limit_l_max 11
_diffrn_reflns_limit_l_min -11
_diffrn_reflns_number 3202
_diffrn_reflns_reduction_process
;
 ?
;
_diffrn_reflns_theta_full 27.50
_diffrn_reflns_theta_max 27.50
_diffrn_reflns_theta_min 2.87
_diffrn_standards_decay_% 0.21
_diffrn_standards_interval_count 150
_diffrn_standards_number 3
_exptl_absorpt_coefficient_mu 0.246
_exptl_absorpt_correction_type none
_exptl_crystal_colour colorless
_exptl_crystal_density_diffrn 1.306
_exptl_crystal_density_method 'not measured'
_exptl_crystal_description prismatic
_exptl_crystal_F_000 536
_exptl_crystal_size_max 0.400
_exptl_crystal_size_mid 0.300
_exptl_crystal_size_min 0.300
_refine_diff_density_max 0.273
_refine_diff_density_min -0.354
_refine_ls_extinction_method none
_refine_ls_goodness_of_fit_ref 1.032
_refine_ls_hydrogen_treatment constr
_refine_ls_matrix_type full
_refine_ls_number_parameters 154
_refine_ls_number_reflns 2943
_refine_ls_number_restraints 0
_refine_ls_restrained_S_all 1.032
_refine_ls_R_factor_all 0.0648
_refine_ls_R_factor_gt 0.0422
_refine_ls_shift/su_max 0.001
_refine_ls_shift/su_mean 0.000
_refine_ls_structure_factor_coef Fsqd
_refine_ls_weighting_details 'calc w = 1/[\s^2^(Fo^2^)+(0.0693P)^2^+0.2568P] where P = (Fo^2^+2Fc^2^)/3'
_refine_ls_weighting_scheme calc
_refine_ls_wR_factor_gt 0.1171
_refine_ls_wR_factor_ref 0.1303
_reflns_number_gt 2167
_reflns_number_total 2943
_reflns_threshold_expression I>2\s(I)
_cod_data_source_file ob6199.cif
_cod_data_source_block I
_cod_original_sg_symbol_H-M 'P 21/n'
_cod_database_code 2201601
_cod_database_fobs_code 2201601

loop_
_symmetry_equiv_pos_as_xyz
x,y,z
1/2-x,1/2+y,1/2-z
-x,-y,-z
1/2+x,1/2-y,1/2+z

loop_
_atom_site_aniso_label
_atom_site_aniso_U_11
_atom_site_aniso_U_22
_atom_site_aniso_U_33
_atom_site_aniso_U_12
_atom_site_aniso_U_13
_atom_site_aniso_U_23
S1 0.0370(2) 0.0540(3) 0.0505(3) 0.0040(2) 0.0197(2) 0.0099(2)
O1 0.0534(8) 0.0876(12) 0.0724(10) 0.0061(8) 0.0347(8) 0.0056(9)
O2 0.0488(8) 0.0576(9) 0.0898(11) -0.0062(7) 0.0245(8) 0.0049(8)
O3 0.0561(8) 0.0923(12) 0.0495(8) 0.0138(8) 0.0276(7) 0.0145(8)
C1 0.0374(9) 0.0527(11) 0.0588(12) 0.0042(8) 0.0151(8) -0.0081(9)
C2 0.0374(8) 0.0504(10) 0.0473(10) -0.0006(7) 0.0139(7) 0.0000(8)
C3 0.0610(12) 0.0594(12) 0.0482(11) 0.0001(10) 0.0165(9) 0.0054(9)
C4 0.0770(16) 0.0677(15) 0.0662(15) 0.0154(13) 0.0010(12) 0.0123(12)
C5 0.0467(11) 0.0775(15) 0.0716(15) 0.0193(11) 0.0049(10) -0.0077(12)
C6 0.0381(9) 0.0599(12) 0.0536(11) 0.0058(8) 0.0214(8) 0.0113(9)
C7 0.0388(9) 0.0571(11) 0.0535(10) 0.0062(8) 0.0214(8) 0.0124(9)
C8 0.0354(8) 0.0495(10) 0.0440(9) 0.0064(7) 0.0163(7) 0.0042(8)
C9 0.0456(10) 0.0693(13) 0.0623(12) -0.0027(9) 0.0232(9) -0.0146(10)
C10 0.0388(10) 0.0833(16) 0.0789(15) -0.0056(10) 0.0209(10) -0.0046(13)
C11 0.0479(11) 0.0768(15) 0.0744(14) 0.0174(10) 0.0344(11) 0.0175(12)
C12 0.0685(14) 0.0703(14) 0.0654(14) 0.0206(11) 0.0397(12) 0.0016(11)
C13 0.0556(11) 0.0545(11) 0.0499(11) 0.0049(9) 0.0210(9) -0.0021(9)

loop_
_atom_site_label
_atom_site_fract_x
_atom_site_fract_y
_atom_site_fract_z
_atom_site_U_iso_or_equiv
_atom_site_thermal_displace_type
_atom_site_calc_flag
_atom_site_refinement_flags
_atom_site_occupancy
_atom_site_type_symbol
S1 0.34894(4) 0.23632(4) 0.10172(5) 0.0460(2) Uani . . 1.000 S
O1 0.75325(13) 0.05501(15) 0.0942(2) 0.0677(6) Uani . . 1.000 O
O2 0.40863(13) 0.33382(13) 0.1696(2) 0.0653(5) Uani . . 1.000 O
O3 0.32374(13) 0.21924(14) -0.06110(17) 0.0635(5) Uani . . 1.000 O
C1 0.74218(16) 0.02313(16) 0.2124(2) 0.0500(6) Uani . . 1.000 C
C2 0.62512(15) 0.02267(16) 0.2425(2) 0.0452(5) Uani . . 1.000 C
C3 0.66010(19) -0.00477(18) 0.4133(2) 0.0568(7) Uani . . 1.000 C
C4 0.7733(2) -0.0715(2) 0.4487(3) 0.0766(9) Uani . . 1.000 C
C5 0.83819(19) -0.0219(2) 0.3506(3) 0.0694(8) Uani . . 1.000 C
C6 0.55606(16) 0.12592(17) 0.1869(2) 0.0491(6) Uani . . 1.000 C
C7 0.43352(16) 0.12544(17) 0.2023(2) 0.0484(6) Uani . . 1.000 C
C8 0.21454(15) 0.22846(15) 0.1393(2) 0.0423(5) Uani . . 1.000 C
C9 0.12684(18) 0.15770(19) 0.0554(3) 0.0579(7) Uani . . 1.000 C
C10 0.02135(18) 0.1530(2) 0.0870(3) 0.0669(8) Uani . . 1.000 C
C11 0.00593(19) 0.2175(2) 0.1988(3) 0.0629(8) Uani . . 1.000 C
C12 0.0926(2) 0.2870(2) 0.2798(3) 0.0637(8) Uani . . 1.000 C
C13 0.19903(18) 0.29387(17) 0.2522(2) 0.0526(6) Uani . . 1.000 C
H2 0.57850 -0.03540 0.18530 0.0540 Uiso . . 1.000 H
H3A 0.67500 0.05900 0.47420 0.0680 Uiso . . 1.000 H
H3B 0.59930 -0.04550 0.43210 0.0680 Uiso . . 1.000 H
H4A 0.82020 -0.06700 0.55540 0.0920 Uiso . . 1.000 H
H4B 0.75460 -0.14500 0.42120 0.0920 Uiso . . 1.000 H
H5A 0.88270 -0.07520 0.32010 0.0830 Uiso . . 1.000 H
H5B 0.89010 0.03380 0.40580 0.0830 Uiso . . 1.000 H
H6A 0.60050 0.18430 0.24600 0.0590 Uiso . . 1.000 H
H6B 0.54630 0.13600 0.08100 0.0590 Uiso . . 1.000 H
H7A 0.44220 0.13020 0.30850 0.0580 Uiso . . 1.000 H
H7B 0.39360 0.06030 0.16020 0.0580 Uiso . . 1.000 H
H9 0.13820 0.11320 -0.02230 0.0690 Uiso . . 1.000 H
H10 -0.04010 0.10480 0.03060 0.0800 Uiso . . 1.000 H
H11 -0.06610 0.21370 0.22000 0.0750 Uiso . . 1.000 H
H12 0.08020 0.33170 0.35660 0.0770 Uiso . . 1.000 H
H13 0.25980 0.34240 0.30950 0.0630 Uiso . . 1.000 H

loop_
_atom_type_symbol
_atom_type_description
_atom_type_scat_dispersion_real
_atom_type_scat_dispersion_imag
_atom_type_scat_source
S S 0.1246 0.1234 'International Tables Vol C Tables 4.2.6.8 and 6.1.1.4'
O O 0.0106 0.0060 'International Tables Vol C Tables 4.2.6.8 and 6.1.1.4'
H H 0.0000 0.0000 'International Tables Vol C Tables 4.2.6.8 and 6.1.1.4'
C C 0.0033 0.0016 'International Tables Vol C Tables 4.2.6.8 and 6.1.1.4'

loop_
_geom_angle_atom_site_label_1
_geom_angle_atom_site_label_2
_geom_angle_atom_site_label_3
_geom_angle
_geom_angle_publ_flag
O2 S1 O3 118.14(10) yes
O2 S1 C7 108.51(10) yes
O2 S1 C8 108.21(10) yes
O3 S1 C7 107.91(10) yes
O3 S1 C8 108.71(9) yes
C7 S1 C8 104.53(9) yes
O1 C1 C2 124.19(18) yes
O1 C1 C5 126.6(2) yes
C2 C1 C5 109.19(16) yes
C1 C2 C3 104.42(16) no
C1 C2 C6 111.45(16) no
C3 C2 C6 117.49(16) no
C2 C3 C4 104.37(18) no
C3 C4 C5 104.8(2) no
C1 C5 C4 104.90(19) no
C2 C6 C7 113.38(17) no
S1 C7 C6 110.13(14) yes
S1 C8 C9 119.64(15) yes
S1 C8 C13 119.09(15) yes
C9 C8 C13 121.26(19) no
C8 C9 C10 118.6(2) no
C9 C10 C11 120.2(2) no
C10 C11 C12 120.5(2) no
C11 C12 C13 121.0(2) no
C8 C13 C12 118.3(2) no
C1 C2 H2 107.67 no
C3 C2 H2 107.65 no
C6 C2 H2 107.73 no
C2 C3 H3A 110.73 no
C2 C3 H3B 110.73 no
C4 C3 H3A 110.71 no
C4 C3 H3B 110.79 no
H3A C3 H3B 109.43 no
C3 C4 H4A 110.66 no
C3 C4 H4B 110.62 no
C5 C4 H4A 110.65 no
C5 C4 H4B 110.61 no
H4A C4 H4B 109.41 no
C1 C5 H5A 110.59 no
C1 C5 H5B 110.64 no
C4 C5 H5A 110.63 no
C4 C5 H5B 110.60 no
H5A C5 H5B 109.41 no
C2 C6 H6A 108.49 no
C2 C6 H6B 108.48 no
C7 C6 H6A 108.45 no
C7 C6 H6B 108.48 no
H6A C6 H6B 109.51 no
S1 C7 H7A 109.30 no
S1 C7 H7B 109.27 no
C6 C7 H7A 109.34 no
C6 C7 H7B 109.30 no
H7A C7 H7B 109.48 no
C8 C9 H9 120.67 no
C10 C9 H9 120.72 no
C9 C10 H10 119.93 no
C11 C10 H10 119.87 no
C10 C11 H11 119.76 no
C12 C11 H11 119.69 no
C11 C12 H12 119.48 no
C13 C12 H12 119.49 no
C8 C13 H13 120.80 no
C12 C13 H13 120.86 no

loop_
_geom_bond_atom_site_label_1
_geom_bond_atom_site_label_2
_geom_bond_site_symmetry_1
_geom_bond_site_symmetry_2
_geom_bond_distance
_geom_bond_publ_flag
S1 O2 . . 1.4323(18) yes
S1 O3 . . 1.4402(17) yes
S1 C7 . . 1.767(2) yes
S1 C8 . . 1.764(2) yes
O1 C1 . . 1.209(3) yes
C1 C2 . . 1.522(3) no
C1 C5 . . 1.497(3) no
C2 C3 . . 1.521(3) no
C2 C6 . . 1.513(3) no
C3 C4 . . 1.524(4) no
C4 C5 . . 1.513(4) no
C6 C7 . . 1.524(3) no
C8 C9 . . 1.381(3) no
C8 C13 . . 1.381(3) no
C9 C10 . . 1.394(3) no
C10 C11 . . 1.366(4) no
C11 C12 . . 1.356(4) no
C12 C13 . . 1.387(3) no
C2 H2 . . 0.9504 no
C3 H3A . . 0.9495 no
C3 H3B . . 0.9504 no
C4 H4A . . 0.9503 no
C4 H4B . . 0.9508 no
C5 H5A . . 0.9506 no
C5 H5B . . 0.9500 no
C6 H6A . . 0.9498 no
C6 H6B . . 0.9503 no
C7 H7A . . 0.9498 no
C7 H7B . . 0.9496 no
C9 H9 . . 0.9503 no
C10 H10 . . 0.9506 no
C11 H11 . . 0.9502 no
C12 H12 . . 0.9502 no
C13 H13 . . 0.9508 no

loop_
_geom_contact_atom_site_label_1
_geom_contact_atom_site_label_2
_geom_contact_distance
_geom_contact_site_symmetry_2
_geom_contact_publ_flag
O3 C1 3.289(3) 3_655 no
O1 H6B 2.6391 . no
O1 H10 2.8047 1_655 no
O1 H7B 2.7883 3_655 no
O1 H9 2.6593 3_655 no
O1 H11 2.8558 1_655 no
O1 H12 2.8138 4_554 no
O2 H13 2.5402 . no
O2 H5A 2.7148 2_655 no
O2 H6A 2.8446 . no
O2 H5B 2.8770 4_454 no
O3 H6B 2.7334 . no
O3 H9 2.7112 . no
O3 H6A 2.9067 4_454 no
O3 H11 2.8902 4_554 no
C1 O3 3.289(3) 3_655 no
C3 H7A 2.9664 . no
C8 H3A 2.9953 4_454 no
C12 H2 3.0995 2_555 no
C13 H3A 3.0757 4_454 no
H2 H7B 2.4525 . no
H2 C12 3.0995 2_545 no
H2 H12 2.4429 2_545 no
H3A H6A 2.5157 . no
H3A C8 2.9953 4_555 no
H3A C13 3.0757 4_555 no
H5A O2 2.7148 2_645 no
H5B O2 2.8770 4_555 no
H6A O2 2.8446 . no
H6A H3A 2.5157 . no
H6A O3 2.9067 4_555 no
H6B O1 2.6391 . no
H6B O3 2.7334 . no
H6B H12 2.2776 4_554 no
H7A C3 2.9664 . no
H7B H2 2.4525 . no
H7B O1 2.7883 3_655 no
H9 O3 2.7112 . no
H9 O1 2.6593 3_655 no
H10 O1 2.8047 1_455 no
H11 O1 2.8558 1_455 no
H11 O3 2.8902 4_455 no
H12 H2 2.4429 2_555 no
H12 O1 2.8138 4_455 no
H12 H6B 2.2776 4_455 no
H13 O2 2.5402 . no

loop_
_geom_hbond_atom_site_label_D
_geom_hbond_atom_site_label_H
_geom_hbond_atom_site_label_A
_geom_hbond_distance_DH
_geom_hbond_distance_HA
_geom_hbond_distance_DA
_geom_hbond_angle_DHA
_geom_hbond_publ_flag
C13 H13 O2 0.95 2.54 2.909(3) 103 no

loop_
_geom_torsion_atom_site_label_1
_geom_torsion_atom_site_label_2
_geom_torsion_atom_site_label_3
_geom_torsion_atom_site_label_4
_geom_torsion
_geom_torsion_publ_flag
O2 S1 C7 C6 -61.60(15) no
O3 S1 C7 C6 67.51(15) no
C8 S1 C7 C6 -176.90(13) no
O2 S1 C8 C9 163.86(17) no
O2 S1 C8 C13 -15.89(18) no
O3 S1 C8 C9 34.4(2) no
O3 S1 C8 C13 -145.36(16) no
C7 S1 C8 C9 -80.64(18) no
C7 S1 C8 C13 99.61(16) no
C2 C1 C5 C4 12.0(2) no
O1 C1 C2 C3 -170.2(2) no
O1 C1 C2 C6 -42.4(3) no
C5 C1 C2 C3 10.0(2) no
C5 C1 C2 C6 137.85(17) no
O1 C1 C5 C4 -167.8(2) no
C6 C2 C3 C4 -151.91(18) no
C1 C2 C6 C7 175.20(15) no
C1 C2 C3 C4 -27.9(2) no
C3 C2 C6 C7 -64.4(2) no
C2 C3 C4 C5 35.9(2) no
C3 C4 C5 C1 -29.3(2) no
C2 C6 C7 S1 -168.72(13) no
S1 C8 C9 C10 -179.92(19) no
C9 C8 C13 C12 0.0(3) no
C13 C8 C9 C10 -0.2(3) no
S1 C8 C13 C12 179.72(16) no
C8 C9 C10 C11 0.1(4) no
C9 C10 C11 C12 0.3(4) no
C10 C11 C12 C13 -0.5(4) no
C11 C12 C13 C8 0.3(3) no

loop_
_cod_related_entry_id
_cod_related_entry_database
_cod_related_entry_code
1 ChemSpider 9120138
